data_7240237
loop_
_publ_author_name
'Hussain, Sajjad'
'Chen, Xuenian'
'Harrison, William T. A.'
'Ahmad, Saeed'
'Sharif, Shahzad'
'Su, Jian'
'Muhammad, Shabbir'
'Li, Shujun'

_publ_section_title
;
 Synthesis, crystal structures and, magnetic and photoluminescence
 properties of lanthanide-based metal--organic frameworks constructed with
 2,5-dihydroxybenzene-1,4-dicarboxylic acid
;
_journal_issue 22
_journal_name_full 'RSC Advances'
_journal_page_first 12841
_journal_page_last 12850
_journal_paper_doi 10.1039/D0RA01294G
_journal_volume 10
_journal_year 2020
_chemical_formula_moiety 'C8 H10 Ce Cl O9'
_chemical_formula_sum 'C8 H10 Ce Cl O9'
_chemical_formula_weight 425.73
_space_group_crystal_system triclinic
_space_group_IT_number 2
_space_group_name_Hall '-P 1'
_space_group_name_H-M_alt 'P -1'
_atom_sites_solution_hydrogens mixed
_atom_sites_solution_primary dual
_audit_creation_method SHELXL-2018/3
_audit_update_record
;
2019-06-30 deposited with the CCDC.	2020-03-17 downloaded from the CCDC.
;
_cell_angle_alpha 63.431(4)
_cell_angle_beta 77.659(4)
_cell_angle_gamma 73.969(4)
_cell_formula_units_Z 2
_cell_length_a 6.9439(3)
_cell_length_b 9.7400(4)
_cell_length_c 10.3973(4)
_cell_measurement_reflns_used 4093
_cell_measurement_temperature 298(2)
_cell_measurement_theta_max 70.93
_cell_measurement_theta_min 4.76
_cell_volume 601.15(5)
_computing_cell_refinement 'CrysAlisPro 1.171.39.46e (Rigaku OD, 2018)'
_computing_data_collection 'CrysAlisPro 1.171.39.46e (Rigaku OD, 2018)'
_computing_data_reduction 'CrysAlisPro 1.171.39.46e (Rigaku OD, 2018)'
_computing_molecular_graphics 'ORTEP-3 '
_computing_publication_material 'SHELXL-2018/3 (Sheldrick, 2018)'
_computing_structure_refinement 'SHELXL-2018/3 (Sheldrick, 2018)'
_computing_structure_solution 'SHELXT 2014/5 (Sheldrick, 2014)'
_diffrn_ambient_temperature 298(2)
_diffrn_measured_fraction_theta_full 0.998
_diffrn_measured_fraction_theta_max 0.985
_diffrn_measurement_device_type 'Rigaku SuperNova CCD'
_diffrn_measurement_method \w
_diffrn_radiation_type CuK\a
_diffrn_radiation_wavelength 1.54184
_diffrn_reflns_av_R_equivalents 0.0556
_diffrn_reflns_av_unetI/netI 0.0509
_diffrn_reflns_Laue_measured_fraction_full 0.998
_diffrn_reflns_Laue_measured_fraction_max 0.985
_diffrn_reflns_limit_h_max 8
_diffrn_reflns_limit_h_min -7
_diffrn_reflns_limit_k_max 11
_diffrn_reflns_limit_k_min -11
_diffrn_reflns_limit_l_max 12
_diffrn_reflns_limit_l_min -12
_diffrn_reflns_number 6012
_diffrn_reflns_point_group_measured_fraction_full 0.998
_diffrn_reflns_point_group_measured_fraction_max 0.985
_diffrn_reflns_theta_full 67.684
_diffrn_reflns_theta_max 71.131
_diffrn_reflns_theta_min 4.782
_exptl_absorpt_coefficient_mu 31.740
_exptl_absorpt_correction_T_max 1.000
_exptl_absorpt_correction_T_min 0.187
_exptl_absorpt_correction_type multi-scan
_exptl_absorpt_process_details
;
CrysAlisPro 1.171.39.46e (Rigaku Oxford Diffraction, 2018)
Empirical absorption correction using spherical harmonics,
 implemented in SCALE3 ABSPACK scaling algorithm.
;
_exptl_crystal_colour 'pale yellow'
_exptl_crystal_density_diffrn 2.352
_exptl_crystal_description block
_exptl_crystal_F_000 410
_exptl_crystal_size_max 0.520
_exptl_crystal_size_mid 0.400
_exptl_crystal_size_min 0.300
_refine_diff_density_max 0.844
_refine_diff_density_min -0.918
_refine_diff_density_rms 0.155
_refine_ls_extinction_method none
_refine_ls_goodness_of_fit_ref 1.018
_refine_ls_hydrogen_treatment constr
_refine_ls_matrix_type full
_refine_ls_number_parameters 174
_refine_ls_number_reflns 2291
_refine_ls_number_restraints 0
_refine_ls_restrained_S_all 1.018
_refine_ls_R_factor_all 0.0316
_refine_ls_R_factor_gt 0.0287
_refine_ls_shift/su_max 0.002
_refine_ls_shift/su_mean 0.000
_refine_ls_structure_factor_coef Fsqd
_refine_ls_weighting_details 'w=1/[\s^2^(Fo^2^)+(0.0350P)^2^] where P=(Fo^2^+2Fc^2^)/3'
_refine_ls_weighting_scheme calc
_refine_ls_wR_factor_gt 0.0640
_refine_ls_wR_factor_ref 0.0651
_reflns_number_gt 2157
_reflns_number_total 2291
_reflns_threshold_expression 'I > 2\s(I)'
_cod_data_source_file d0ra01294g2.cif
_cod_data_source_block ce545a
_cod_depositor_comments 'Adding full bibliography for 7240237--7240240.cif.'
_cod_database_code 7240237
_shelx_shelxl_version_number 2018/3
_shelx_space_group_comment
;
The symmetry employed for this shelxl refinement is uniquely defined
by the following loop, which should always be used as a source of
symmetry information in preference to the above space-group names.
They are only intended as comments.
;
_shelx_estimated_absorpt_t_min 0.022
_shelx_estimated_absorpt_t_max 0.038

loop_
_space_group_symop_operation_xyz
'x, y, z'
'-x, -y, -z'

loop_
_atom_site_label
_atom_site_type_symbol
_atom_site_fract_x
_atom_site_fract_y
_atom_site_fract_z
_atom_site_U_iso_or_equiv
_atom_site_adp_type
_atom_site_occupancy
_atom_site_site_symmetry_order
_atom_site_calc_flag
_atom_site_refinement_flags_posn
_atom_site_refinement_flags_adp
_atom_site_refinement_flags_occupancy
_atom_site_disorder_assembly
_atom_site_disorder_group
Ce1 Ce 0.06696(3) 0.23345(2) 1.05100(2) 0.01500(9) Uani 1 1 d . . . . .
C1 C 0.2847(6) 0.3933(5) 0.5614(4) 0.0160(8) Uani 1 1 d . . . . .
C2 C 0.2110(7) 0.5378(5) 0.5701(4) 0.0199(9) Uani 1 1 d . . . . .
H2 H 0.177736 0.541529 0.660176 0.024 Uiso 1 1 calc R U . . .
C3 C 0.1870(7) 0.6755(5) 0.4460(5) 0.0193(9) Uani 1 1 d . . . . .
C4 C 0.2252(6) 0.6707(5) 0.3109(4) 0.0149(8) Uani 1 1 d . . . . .
C5 C 0.3045(6) 0.5259(5) 0.3012(4) 0.0177(9) Uani 1 1 d . . . . .
H5A H 0.333918 0.521766 0.211216 0.021 Uiso 1 1 calc R U . . .
C6 C 0.3387(6) 0.3896(5) 0.4254(4) 0.0159(8) Uani 1 1 d . . . . .
C7 C 0.3000(6) 0.2453(5) 0.6975(4) 0.0182(9) Uani 1 1 d . . . . .
C8 C 0.1785(6) 0.8140(5) 0.1761(4) 0.0165(8) Uani 1 1 d . . . . .
O1 O 0.3909(5) 0.1181(4) 0.6852(3) 0.0292(8) Uani 1 1 d . . . . .
O2 O 0.2215(5) 0.2510(4) 0.8158(3) 0.0274(7) Uani 1 1 d . . . . .
O3 O 0.1829(5) 0.8018(4) 0.0602(3) 0.0215(6) Uani 1 1 d . . . . .
O4 O 0.1359(5) 0.9465(3) 0.1840(3) 0.0246(7) Uani 1 1 d . . . . .
O5 O 0.1198(6) 0.8124(4) 0.4638(3) 0.0326(9) Uani 1 1 d . . . . .
H5 H 0.110889 0.886859 0.384433 0.039 Uiso 1 1 calc R U . . .
O6 O 0.4223(5) 0.2520(3) 0.4095(3) 0.0246(7) Uani 1 1 d . . . . .
H6 H 0.449149 0.180952 0.488356 0.030 Uiso 1 1 calc R U . . .
Cl1 Cl 0.24722(17) 0.50195(12) 0.95183(13) 0.0287(2) Uani 1 1 d . . . . .
O7 O 0.1311(5) 0.1983(4) 1.2916(4) 0.0327(8) Uani 1 1 d . . . . .
H1W H 0.044324 0.186168 1.376061 0.039 Uiso 1 1 d R U . . .
H2W H 0.245224 0.208368 1.318561 0.039 Uiso 1 1 d R U . . .
O8 O -0.2168(5) 0.1380(4) 1.2518(3) 0.0276(7) Uani 1 1 d . . . . .
H3W H -0.322904 0.201307 1.280657 0.033 Uiso 1 1 d R U . . .
H4W H -0.239004 0.046607 1.283757 0.033 Uiso 1 1 d R U . . .
O9 O 0.4333(5) 0.1343(4) 1.0815(4) 0.0324(8) Uani 1 1 d . . . . .
H5W H 0.479046 0.049924 1.160352 0.039 Uiso 1 1 d R U . . .
H6W H 0.521614 0.192824 1.027870 0.039 Uiso 1 1 d R U . . .

loop_
_atom_site_aniso_label
_atom_site_aniso_U_11
_atom_site_aniso_U_22
_atom_site_aniso_U_33
_atom_site_aniso_U_23
_atom_site_aniso_U_13
_atom_site_aniso_U_12
Ce1 0.02119(15) 0.01026(13) 0.01209(12) -0.00342(9) -0.00186(8) -0.00304(9)
C1 0.018(2) 0.0133(19) 0.0124(19) -0.0011(16) -0.0004(15) -0.0050(16)
C2 0.026(2) 0.020(2) 0.0134(19) -0.0072(17) -0.0005(16) -0.0042(19)
C3 0.024(2) 0.016(2) 0.020(2) -0.0096(18) 0.0002(17) -0.0057(18)
C4 0.017(2) 0.0110(19) 0.0132(19) -0.0017(16) -0.0041(15) -0.0015(16)
C5 0.021(2) 0.017(2) 0.0118(18) -0.0047(16) -0.0003(15) -0.0010(17)
C6 0.020(2) 0.0114(19) 0.016(2) -0.0066(16) -0.0034(15) -0.0009(16)
C7 0.019(2) 0.017(2) 0.0135(19) -0.0022(17) -0.0009(15) -0.0046(17)
C8 0.016(2) 0.016(2) 0.0155(19) -0.0039(17) 0.0003(15) -0.0062(17)
O1 0.042(2) 0.0139(15) 0.0200(16) -0.0002(13) -0.0028(14) -0.0007(14)
O2 0.038(2) 0.0219(16) 0.0159(15) -0.0026(13) 0.0007(13) -0.0077(15)
O3 0.0280(17) 0.0210(15) 0.0131(14) -0.0033(12) -0.0032(12) -0.0073(13)
O4 0.042(2) 0.0097(14) 0.0194(15) -0.0025(12) -0.0088(13) -0.0025(14)
O5 0.063(3) 0.0131(15) 0.0152(15) -0.0067(13) 0.0020(15) -0.0020(16)
O6 0.038(2) 0.0137(15) 0.0185(15) -0.0072(13) -0.0030(13) 0.0003(14)
Cl1 0.0249(6) 0.0174(5) 0.0428(6) -0.0135(5) 0.0015(5) -0.0050(4)
O7 0.0297(19) 0.052(2) 0.0258(17) -0.0232(17) 0.0011(14) -0.0134(17)
O8 0.0296(19) 0.0239(17) 0.0300(18) -0.0141(15) 0.0099(14) -0.0113(14)
O9 0.0209(18) 0.0301(18) 0.0299(18) 0.0015(15) -0.0039(13) -0.0038(15)

loop_
_atom_type_symbol
_atom_type_description
_atom_type_scat_dispersion_real
_atom_type_scat_dispersion_imag
_atom_type_scat_source
C C 0.0181 0.0091 'International Tables Vol C Tables 4.2.6.8 and 6.1.1.4'
H H 0.0000 0.0000 'International Tables Vol C Tables 4.2.6.8 and 6.1.1.4'
Ce Ce -1.8482 9.6596 'International Tables Vol C Tables 4.2.6.8 and 6.1.1.4'
Cl Cl 0.3639 0.7018 'International Tables Vol C Tables 4.2.6.8 and 6.1.1.4'
O O 0.0492 0.0322 'International Tables Vol C Tables 4.2.6.8 and 6.1.1.4'

loop_
_geom_angle_atom_site_label_1
_geom_angle_atom_site_label_2
_geom_angle_atom_site_label_3
_geom_angle
_geom_angle_site_symmetry_1
_geom_angle_site_symmetry_3
_geom_angle_publ_flag
O2 Ce1 O3 73.69(11) . 2_566 ?
O2 Ce1 O4 99.00(10) . 1_546 ?
O3 Ce1 O4 85.97(10) 2_566 1_546 ?
O2 Ce1 O7 144.58(12) . . ?
O3 Ce1 O7 139.94(11) 2_566 . ?
O4 Ce1 O7 77.81(11) 1_546 . ?
O2 Ce1 O9 76.02(11) . . ?
O3 Ce1 O9 137.74(11) 2_566 . ?
O4 Ce1 O9 70.40(11) 1_546 . ?
O7 Ce1 O9 69.65(11) . . ?
O2 Ce1 O8 145.00(11) . . ?
O3 Ce1 O8 73.14(10) 2_566 . ?
O4 Ce1 O8 67.83(10) 1_546 . ?
O7 Ce1 O8 66.83(11) . . ?
O9 Ce1 O8 124.26(11) . . ?
O2 Ce1 Cl1 114.44(8) . 2_567 ?
O3 Ce1 Cl1 80.78(7) 2_566 2_567 ?
O4 Ce1 Cl1 138.40(8) 1_546 2_567 ?
O7 Ce1 Cl1 87.48(8) . 2_567 ?
O9 Ce1 Cl1 139.40(9) . 2_567 ?
O8 Ce1 Cl1 70.60(7) . 2_567 ?
O2 Ce1 Cl1 79.04(8) . . ?
O3 Ce1 Cl1 128.20(7) 2_566 . ?
O4 Ce1 Cl1 142.01(8) 1_546 . ?
O7 Ce1 Cl1 82.48(9) . . ?
O9 Ce1 Cl1 72.38(8) . . ?
O8 Ce1 Cl1 131.66(7) . . ?
Cl1 Ce1 Cl1 71.68(4) 2_567 . ?
C2 C1 C6 119.1(4) . . ?
C2 C1 C7 119.5(4) . . ?
C6 C1 C7 121.3(4) . . ?
C3 C2 C1 120.6(4) . . ?
C3 C2 H2 119.7 . . ?
C1 C2 H2 119.7 . . ?
O5 C3 C2 116.9(4) . . ?
O5 C3 C4 122.9(4) . . ?
C2 C3 C4 120.2(4) . . ?
C3 C4 C5 119.4(4) . . ?
C3 C4 C8 121.9(4) . . ?
C5 C4 C8 118.7(4) . . ?
C6 C5 C4 119.9(4) . . ?
C6 C5 H5A 120.0 . . ?
C4 C5 H5A 120.0 . . ?
O6 C6 C5 117.5(4) . . ?
O6 C6 C1 122.0(4) . . ?
C5 C6 C1 120.5(4) . . ?
O2 C7 O1 123.3(4) . . ?
O2 C7 C1 119.5(4) . . ?
O1 C7 C1 117.1(4) . . ?
O3 C8 O4 122.6(4) . . ?
O3 C8 C4 119.9(4) . . ?
O4 C8 C4 117.5(4) . . ?
C7 O2 Ce1 173.8(3) . . ?
C8 O3 Ce1 133.6(3) . 2_566 ?
C8 O4 Ce1 146.5(3) . 1_564 ?
C3 O5 H5 109.5 . . ?
C6 O6 H6 109.5 . . ?
Ce1 Cl1 Ce1 108.32(4) 2_567 . ?
Ce1 O7 H1W 130.5 . . ?
Ce1 O7 H2W 129.2 . . ?
H1W O7 H2W 99.8 . . ?
Ce1 O8 H3W 125.2 . . ?
Ce1 O8 H4W 122.6 . . ?
H3W O8 H4W 110.5 . . ?
Ce1 O9 H5W 122.1 . . ?
Ce1 O9 H6W 121.0 . . ?
H5W O9 H6W 115.1 . . ?

loop_
_geom_bond_atom_site_label_1
_geom_bond_atom_site_label_2
_geom_bond_distance
_geom_bond_site_symmetry_2
_geom_bond_publ_flag
Ce1 O2 2.402(3) . ?
Ce1 O3 2.451(3) 2_566 ?
Ce1 O4 2.457(3) 1_546 ?
Ce1 O7 2.490(3) . ?
Ce1 O9 2.493(3) . ?
Ce1 O8 2.573(3) . ?
Ce1 Cl1 2.8734(11) 2_567 ?
Ce1 Cl1 2.8832(11) . ?
C1 C2 1.395(6) . ?
C1 C6 1.398(5) . ?
C1 C7 1.499(5) . ?
C2 C3 1.383(6) . ?
C2 H2 0.9300 . ?
C3 O5 1.368(5) . ?
C3 C4 1.392(5) . ?
C4 C5 1.406(5) . ?
C4 C8 1.487(5) . ?
C5 C6 1.382(6) . ?
C5 H5A 0.9300 . ?
C6 O6 1.374(5) . ?
C7 O2 1.253(5) . ?
C7 O1 1.275(5) . ?
C8 O3 1.255(5) . ?
C8 O4 1.279(5) . ?
O5 H5 0.8200 . ?
O6 H6 0.8200 . ?
O7 H1W 0.9317 . ?
O7 H2W 0.9376 . ?
O8 H3W 0.9130 . ?
O8 H4W 0.8461 . ?
O9 H5W 0.9018 . ?
O9 H6W 0.8800 . ?

loop_
_geom_hbond_atom_site_label_D
_geom_hbond_atom_site_label_H
_geom_hbond_atom_site_label_A
_geom_hbond_distance_DH
_geom_hbond_distance_HA
_geom_hbond_distance_DA
_geom_hbond_angle_DHA
_geom_hbond_site_symmetry_A
_geom_hbond_publ_flag
O5 H5 O4 0.82 1.88 2.593(4) 145 . yes
O6 H6 O1 0.82 1.84 2.551(4) 144 . yes
O7 H1W O5 0.93 1.81 2.735(4) 173 2_567 yes
O7 H2W O6 0.94 1.93 2.843(5) 164 1_556 yes
O8 H3W O6 0.91 2.07 2.923(4) 156 1_456 yes
O8 H4W O1 0.85 2.03 2.825(5) 156 2_557 yes
O9 H5W O1 0.90 1.88 2.774(4) 172 2_657 yes
O9 H6W O3 0.88 2.07 2.842(4) 147 2_666 yes
C5 H5A Cl1 0.93 2.98 3.851(4) 156 1_554 yes

loop_
_geom_torsion_atom_site_label_1
_geom_torsion_atom_site_label_2
_geom_torsion_atom_site_label_3
_geom_torsion_atom_site_label_4
_geom_torsion
_geom_torsion_site_symmetry_1
_geom_torsion_site_symmetry_2
_geom_torsion_site_symmetry_3
_geom_torsion_site_symmetry_4
_geom_torsion_publ_flag
C6 C1 C2 C3 1.5(7) . . . . ?
C7 C1 C2 C3 -177.1(4) . . . . ?
C1 C2 C3 O5 -178.0(4) . . . . ?
C1 C2 C3 C4 3.7(7) . . . . ?
O5 C3 C4 C5 176.5(4) . . . . ?
C2 C3 C4 C5 -5.3(7) . . . . ?
O5 C3 C4 C8 -5.4(7) . . . . ?
C2 C3 C4 C8 172.7(4) . . . . ?
C3 C4 C5 C6 1.7(7) . . . . ?
C8 C4 C5 C6 -176.4(4) . . . . ?
C4 C5 C6 O6 -178.0(4) . . . . ?
C4 C5 C6 C1 3.6(7) . . . . ?
C2 C1 C6 O6 176.4(4) . . . . ?
C7 C1 C6 O6 -4.9(7) . . . . ?
C2 C1 C6 C5 -5.2(7) . . . . ?
C7 C1 C6 C5 173.4(4) . . . . ?
C2 C1 C7 O2 9.8(7) . . . . ?
C6 C1 C7 O2 -168.8(4) . . . . ?
C2 C1 C7 O1 -171.6(4) . . . . ?
C6 C1 C7 O1 9.8(6) . . . . ?
C3 C4 C8 O3 -168.0(4) . . . . ?
C5 C4 C8 O3 10.0(6) . . . . ?
C3 C4 C8 O4 12.3(6) . . . . ?
C5 C4 C8 O4 -169.6(4) . . . . ?
O4 C8 O3 Ce1 -92.7(5) . . . 2_566 ?
C4 C8 O3 Ce1 87.6(5) . . . 2_566 ?
O3 C8 O4 Ce1 -6.5(8) . . . 1_564 ?
C4 C8 O4 Ce1 173.2(3) . . . 1_564 ?
